data_7034802
loop_
_publ_author_name
'Bhalla, Rajiv'
'Levason, William'
'Luthra, Sajinder K.'
'McRobbie, Graeme'
'Monzittu, Francesco M.'
'Palmer, Jazmyn'
'Reid, Gillian'
'Sanderson, George'
'Zhang, Wenjian'

_publ_section_title
;
 Hydrothermal synthesis of Group 13 metal trifluoride complexes with
 neutral N-donor ligands.
;
_journal_issue 20
_journal_name_full 'Dalton transactions (Cambridge, England : 2003)'
_journal_page_first 9569
_journal_page_last 9580
_journal_paper_doi 10.1039/c5dt01120e
_journal_volume 44
_journal_year 2015
_chemical_formula_moiety 'C17 H11 Al F3 N3 3(H2 O)'
_chemical_formula_sum 'C15 H17 Al F3 N3 O3'
_chemical_formula_weight 371.30
_chemical_name_systematic 'Gallium trifluoride terpyridine trihydrate'
_space_group_IT_number 14
_symmetry_cell_setting monoclinic
_symmetry_Int_Tables_number 14
_symmetry_space_group_name_Hall '-P 2ybc'
_symmetry_space_group_name_H-M 'P 1 21/c 1'
_atom_sites_solution_hydrogens geom
_atom_sites_solution_primary direct
_atom_sites_solution_secondary difmap
_audit_creation_method SHELXL-97
_audit_update_record
;
2015-03-10 deposited with the CCDC.
2015-04-20 downloaded from the CCDC.
;
_cell_angle_alpha 90.00
_cell_angle_beta 104.425(7)
_cell_angle_gamma 90.00
_cell_formula_units_Z 4
_cell_length_a 9.4806(9)
_cell_length_b 25.104(2)
_cell_length_c 7.0846(6)
_cell_measurement_reflns_used 4974
_cell_measurement_temperature 100(2)
_cell_measurement_theta_max 27.5
_cell_measurement_theta_min 3.1
_cell_volume 1633.0(3)
_computing_cell_refinement
;
CrystalClear-SM Expert 2.0 r7 (Rigaku, 2011)
;
_computing_data_collection
;
CrystalClear-SM Expert 2.0 r7 (Rigaku, 2011)
;
_computing_data_reduction
;
CrystalClear-SM Expert 2.0 r7 (Rigaku, 2011)
;
_computing_molecular_graphics 'ORTEP-III (Farrugia, 1997)'
_computing_publication_material 'PLATON (Spek, 2003), WinGX (Farrugia, 1999) and enCIFer (Allen et al., 2004).'
_computing_structure_refinement 'SHELXL-97 (Sheldrick, 2008)'
_computing_structure_solution 'SHELXS-97 (Sheldrick, 1997)'
_diffrn_ambient_temperature 100(2)
_diffrn_detector 'CCD plate'
_diffrn_detector_area_resol_mean 28.5714
_diffrn_detector_type 'Rigaku HG Saturn724+ (2x2 bin mode)'
_diffrn_measured_fraction_theta_full 0.979
_diffrn_measured_fraction_theta_max 0.979
_diffrn_measurement_device 'four-circle \k diffractometer'
_diffrn_measurement_device_type 'Rigaku AFC12 (Left)'
_diffrn_measurement_method 'profile data from \w-scans'
_diffrn_measurement_specimen_support 'MiTeGen micromount'
_diffrn_radiation_collimation 'Confocal mirrors, HF Varimax '
_diffrn_radiation_type MoK\a
_diffrn_radiation_wavelength 0.71073
_diffrn_reflns_av_R_equivalents 0.0622
_diffrn_reflns_av_sigmaI/netI 0.1081
_diffrn_reflns_limit_h_max 12
_diffrn_reflns_limit_h_min -12
_diffrn_reflns_limit_k_max 32
_diffrn_reflns_limit_k_min -20
_diffrn_reflns_limit_l_max 6
_diffrn_reflns_limit_l_min -9
_diffrn_reflns_number 6803
_diffrn_reflns_theta_full 27.48
_diffrn_reflns_theta_max 27.48
_diffrn_reflns_theta_min 3.08
_diffrn_source 'Rotating Anode'
_diffrn_source_current 55.0
_diffrn_source_power 2.475
_diffrn_source_voltage 45.0
_exptl_absorpt_coefficient_mu 0.177
_exptl_absorpt_correction_T_max 1.000
_exptl_absorpt_correction_T_min 0.329
_exptl_absorpt_correction_type multi-scan
_exptl_absorpt_process_details
;
Jacobson, R. (1998). REQAB. Private communication to the 
Rigaku Corporation, Tokyo, Japan.
;
_exptl_crystal_colour colorless
_exptl_crystal_density_diffrn 1.510
_exptl_crystal_density_method 'not measured'
_exptl_crystal_description Needle
_exptl_crystal_F_000 768
_exptl_crystal_recrystallization_method 'Solvent evaporation'
_exptl_crystal_size_max 0.06
_exptl_crystal_size_mid 0.02
_exptl_crystal_size_min 0.01
_refine_diff_density_max 0.420
_refine_diff_density_min -0.452
_refine_diff_density_rms 0.089
_refine_ls_extinction_method none
_refine_ls_goodness_of_fit_ref 1.048
_refine_ls_hydrogen_treatment mixed
_refine_ls_matrix_type full
_refine_ls_number_parameters 294
_refine_ls_number_reflns 3669
_refine_ls_number_restraints 0
_refine_ls_restrained_S_all 1.048
_refine_ls_R_factor_all 0.1326
_refine_ls_R_factor_gt 0.0713
_refine_ls_shift/su_max 0.005
_refine_ls_shift/su_mean 0.000
_refine_ls_structure_factor_coef Fsqd
_refine_ls_weighting_details 'calc w=1/[\s^2^(Fo^2^)+(0.0541P)^2^+2.2543P] where P=(Fo^2^+2Fc^2^)/3'
_refine_ls_weighting_scheme calc
_refine_ls_wR_factor_gt 0.1456
_refine_ls_wR_factor_ref 0.1718
_reflns_number_gt 2163
_reflns_number_total 3669
_reflns_threshold_expression >2\s(I)
_cod_data_source_file c5dt01120e2.cif
_cod_data_source_block 012ky
_cod_depositor_comments
;
The following automatic conversions were performed:

'_symmetry_cell_setting' value 'Monoclinic' changed to 'monoclinic'
according to
/usr/data/users/saulius/crontab/automatic-downloads/rss-feeds/RSC/lib/dictionaries/cif_core.dic
dictionary named 'cif_core.dic' version 2.4.2 from 2011-04-26.

'_exptl_absorpt_correction_type' value 'Multi-scan' changed to
'multi-scan' according to
/usr/data/users/saulius/crontab/automatic-downloads/rss-feeds/RSC/lib/dictionaries/cif_core.dic
dictionary named 'cif_core.dic' version 2.4.2 from 2011-04-26.

Automatic conversion script
Id: cif_fix_values 3271 2015-04-21 07:52:19Z andrius 

 Adding full bibliography for 7034798--7034806.cif.
;
_cod_original_sg_symbol_H-M P21/c
_cod_database_code 7034802

loop_
_symmetry_equiv_pos_as_xyz
'x, y, z'
'-x, y+1/2, -z+1/2'
'-x, -y, -z'
'x, -y-1/2, z-1/2'

loop_
_atom_site_label
_atom_site_type_symbol
_atom_site_fract_x
_atom_site_fract_y
_atom_site_fract_z
_atom_site_U_iso_or_equiv
_atom_site_adp_type
_atom_site_occupancy
_atom_site_symmetry_multiplicity
_atom_site_calc_flag
H1 H 0.209(4) 0.3734(15) 0.266(5) 0.017(10) Uiso 1 1 d
H10 H 0.149(4) 0.8035(15) 0.417(5) 0.013(9) Uiso 1 1 d
H5 H -0.210(4) 0.4789(15) 0.182(5) 0.019(10) Uiso 1 1 d
H9 H -0.104(4) 0.7982(16) 0.393(6) 0.028(11) Uiso 1 1 d
H2 H -0.012(5) 0.4208(16) 0.225(6) 0.027(11) Uiso 1 1 d
H3 H 0.437(5) 0.4203(17) 0.316(6) 0.041(13) Uiso 1 1 d
H6 H -0.391(4) 0.5436(15) 0.160(6) 0.024(11) Uiso 1 1 d
H11 H 0.284(4) 0.7230(15) 0.402(6) 0.026(11) Uiso 1 1 d
H4 H 0.429(5) 0.5165(16) 0.328(6) 0.032(12) Uiso 1 1 d
H12 H 0.411(5) 0.3001(19) 0.371(8) 0.047(15) Uiso 1 1 d
H15 H -0.644(6) 0.618(2) 0.009(8) 0.066(18) Uiso 1 1 d
H14 H -0.650(7) 0.613(2) -0.193(9) 0.08(2) Uiso 1 1 d
H13 H 0.482(6) 0.324(2) 0.555(9) 0.07(2) Uiso 1 1 d
H8 H -0.225(5) 0.7160(19) 0.314(7) 0.050(14) Uiso 1 1 d
H7 H -0.322(5) 0.6353(19) 0.223(7) 0.047(14) Uiso 1 1 d
H16 H -0.418(5) 0.775(2) 0.423(7) 0.035(14) Uiso 1 1 d
H17 H -0.460(8) 0.829(3) 0.409(10) 0.12(3) Uiso 1 1 d
Al1 Al 0.20748(12) 0.60319(5) 0.32746(17) 0.0200(3) Uani 1 1 d
F2 F 0.1729(2) 0.61126(8) 0.0729(3) 0.0219(5) Uani 1 1 d
F1 F 0.2300(2) 0.59460(9) 0.5799(3) 0.0264(6) Uani 1 1 d
F3 F 0.3897(2) 0.61945(9) 0.3561(3) 0.0290(6) Uani 1 1 d
N1 N 0.2169(3) 0.52189(13) 0.2965(4) 0.0196(7) Uani 1 1 d
N2 N -0.0023(3) 0.58168(13) 0.2851(4) 0.0192(7) Uani 1 1 d
O1 O -0.5870(3) 0.61882(13) -0.0785(5) 0.0327(8) Uani 1 1 d
N3 N 0.1083(3) 0.67528(13) 0.3464(5) 0.0217(7) Uani 1 1 d
O2 O -0.3895(3) 0.80435(14) 0.3852(4) 0.0301(7) Uani 1 1 d
C6 C -0.0387(4) 0.53037(15) 0.2533(5) 0.0202(8) Uani 1 1 d
C5 C 0.0884(4) 0.49533(15) 0.2661(5) 0.0199(8) Uani 1 1 d
C11 C -0.0384(4) 0.67378(15) 0.3228(5) 0.0212(8) Uani 1 1 d
C10 C -0.1021(4) 0.61989(16) 0.2800(6) 0.0214(9) Uani 1 1 d
C4 C 0.0820(4) 0.44023(17) 0.2525(6) 0.0247(9) Uani 1 1 d
C14 C 0.1024(5) 0.76959(17) 0.3978(6) 0.0291(10) Uani 1 1 d
C8 C -0.2888(4) 0.55432(18) 0.1988(6) 0.0266(10) Uani 1 1 d
C1 C 0.3406(4) 0.49412(17) 0.3134(6) 0.0242(9) Uani 1 1 d
C12 C -0.1189(5) 0.71889(17) 0.3377(6) 0.0259(9) Uani 1 1 d
C3 C 0.2110(5) 0.41203(17) 0.2716(6) 0.0273(9) Uani 1 1 d
C2 C 0.3426(5) 0.43897(17) 0.3034(6) 0.0270(9) Uani 1 1 d
C13 C -0.0462(5) 0.76728(18) 0.3755(6) 0.0299(10) Uani 1 1 d
C7 C -0.1837(4) 0.51464(17) 0.2079(6) 0.0242(9) Uani 1 1 d
C9 C -0.2496(4) 0.60675(18) 0.2356(6) 0.0262(9) Uani 1 1 d
C15 C 0.1762(5) 0.72275(16) 0.3825(6) 0.0270(9) Uani 1 1 d
O3 O 0.4251(4) 0.29983(13) 0.5101(5) 0.0313(7) Uani 1 1 d

loop_
_atom_site_aniso_label
_atom_site_aniso_U_11
_atom_site_aniso_U_22
_atom_site_aniso_U_33
_atom_site_aniso_U_23
_atom_site_aniso_U_13
_atom_site_aniso_U_12
Al1 0.0168(6) 0.0231(6) 0.0170(6) -0.0004(5) -0.0014(4) -0.0019(5)
F2 0.0228(12) 0.0266(12) 0.0147(11) 0.0031(9) 0.0016(9) -0.0021(9)
F1 0.0296(13) 0.0289(13) 0.0166(12) 0.0003(10) -0.0020(10) -0.0024(10)
F3 0.0184(12) 0.0304(13) 0.0344(14) 0.0011(11) -0.0003(10) -0.0052(10)
N1 0.0186(17) 0.0267(18) 0.0105(16) -0.0004(14) -0.0019(13) -0.0013(14)
N2 0.0193(17) 0.0251(17) 0.0112(16) 0.0020(14) 0.0002(13) 0.0004(13)
O1 0.0191(16) 0.057(2) 0.0201(16) -0.0027(15) 0.0004(13) -0.0081(14)
N3 0.0237(18) 0.0239(18) 0.0158(17) -0.0009(14) 0.0018(14) -0.0018(14)
O2 0.0271(17) 0.0322(18) 0.0291(17) 0.0009(15) 0.0030(14) -0.0012(14)
C6 0.023(2) 0.024(2) 0.0110(18) 0.0002(16) 0.0000(16) -0.0068(16)
C5 0.0167(19) 0.025(2) 0.0131(19) 0.0007(16) -0.0056(15) 0.0000(15)
C11 0.022(2) 0.026(2) 0.0147(19) 0.0033(16) 0.0015(16) 0.0024(16)
C10 0.020(2) 0.028(2) 0.0147(19) 0.0011(16) 0.0017(16) 0.0053(16)
C4 0.023(2) 0.030(2) 0.015(2) -0.0002(17) -0.0060(16) -0.0023(18)
C14 0.038(3) 0.025(2) 0.019(2) 0.0008(18) -0.0023(18) -0.0013(19)
C8 0.015(2) 0.041(3) 0.021(2) 0.0040(19) -0.0011(17) -0.0045(18)
C1 0.021(2) 0.032(2) 0.018(2) -0.0001(18) 0.0010(17) 0.0026(17)
C12 0.025(2) 0.032(2) 0.018(2) -0.0016(18) 0.0010(17) 0.0085(18)
C3 0.034(2) 0.024(2) 0.018(2) -0.0007(18) -0.0039(18) 0.0028(18)
C2 0.024(2) 0.032(2) 0.022(2) -0.0009(18) -0.0005(18) 0.0071(18)
C13 0.038(3) 0.030(2) 0.018(2) -0.0015(19) 0.0004(19) 0.009(2)
C7 0.022(2) 0.030(2) 0.018(2) 0.0010(18) -0.0014(16) -0.0094(17)
C9 0.020(2) 0.038(3) 0.019(2) 0.0029(19) 0.0019(17) 0.0032(19)
C15 0.030(2) 0.022(2) 0.026(2) -0.0020(18) 0.0015(19) -0.0009(18)
O3 0.0332(18) 0.0303(18) 0.0308(19) -0.0032(15) 0.0088(14) -0.0084(14)

loop_
_atom_type_symbol
_atom_type_description
_atom_type_scat_dispersion_real
_atom_type_scat_dispersion_imag
_atom_type_scat_source
C C 0.0033 0.0016 'International Tables Vol C Tables 4.2.6.8 and 6.1.1.4'
H H 0.0000 0.0000 'International Tables Vol C Tables 4.2.6.8 and 6.1.1.4'
N N 0.0061 0.0033 'International Tables Vol C Tables 4.2.6.8 and 6.1.1.4'
F F 0.0171 0.0103 'International Tables Vol C Tables 4.2.6.8 and 6.1.1.4'
Al Al 0.0645 0.0514 'International Tables Vol C Tables 4.2.6.8 and 6.1.1.4'
O O 0.0106 0.0060 'International Tables Vol C Tables 4.2.6.8 and 6.1.1.4'

loop_
_geom_angle_atom_site_label_1
_geom_angle_atom_site_label_2
_geom_angle_atom_site_label_3
_geom_angle
F3 Al1 F1 92.55(12)
F3 Al1 F2 91.08(11)
F1 Al1 F2 176.34(13)
F3 Al1 N2 177.26(14)
F1 Al1 N2 89.07(12)
F2 Al1 N2 87.31(12)
F3 Al1 N1 100.22(12)
F1 Al1 N1 89.39(12)
F2 Al1 N1 90.39(11)
N2 Al1 N1 77.58(13)
F3 Al1 N3 104.05(13)
F1 Al1 N3 89.04(12)
F2 Al1 N3 89.65(12)
N2 Al1 N3 78.17(13)
N1 Al1 N3 155.73(13)
C1 N1 C5 119.2(3)
C1 N1 Al1 124.4(3)
C5 N1 Al1 116.3(2)
C6 N2 C10 122.3(3)
C6 N2 Al1 119.2(3)
C10 N2 Al1 118.5(3)
H15 O1 H14 104(5)
C15 N3 C11 118.2(3)
C15 N3 Al1 125.8(3)
C11 N3 Al1 115.9(3)
H16 O2 H17 103(5)
N2 C6 C7 120.7(4)
N2 C6 C5 113.0(3)
C7 C6 C5 126.2(4)
N1 C5 C4 121.5(4)
N1 C5 C6 113.8(3)
C4 C5 C6 124.7(4)
N3 C11 C12 122.3(4)
N3 C11 C10 113.7(3)
C12 C11 C10 123.9(4)
N2 C10 C9 119.8(4)
N2 C10 C11 113.5(3)
C9 C10 C11 126.6(4)
C5 C4 C3 118.6(4)
C5 C4 H2 122(2)
C3 C4 H2 120(2)
C13 C14 C15 118.4(4)
C13 C14 H10 119(2)
C15 C14 H10 123(2)
C9 C8 C7 121.1(4)
C9 C8 H6 121(2)
C7 C8 H6 118(2)
N1 C1 C2 122.4(4)
N1 C1 H4 114(2)
C2 C1 H4 123(2)
C11 C12 C13 118.2(4)
C11 C12 H8 119(3)
C13 C12 H8 122(3)
C2 C3 C4 120.1(4)
C2 C3 H1 120(2)
C4 C3 H1 120(2)
C1 C2 C3 118.2(4)
C1 C2 H3 119(3)
C3 C2 H3 123(3)
C14 C13 C12 120.2(4)
C14 C13 H9 123(2)
C12 C13 H9 117(2)
C6 C7 C8 117.4(4)
C6 C7 H5 121(2)
C8 C7 H5 121(2)
C8 C9 C10 118.6(4)
C8 C9 H7 122(3)
C10 C9 H7 119(3)
N3 C15 C14 122.6(4)
N3 C15 H11 117(2)
C14 C15 H11 120(2)
H12 O3 H13 108(5)

loop_
_geom_bond_atom_site_label_1
_geom_bond_atom_site_label_2
_geom_bond_distance
Al1 F3 1.737(2)
Al1 F1 1.761(2)
Al1 F2 1.762(2)
Al1 N2 2.010(3)
Al1 N1 2.057(3)
Al1 N3 2.059(3)
N1 C1 1.344(5)
N1 C5 1.358(5)
N2 C6 1.338(5)
N2 C10 1.341(5)
O1 H15 0.92(6)
O1 H14 0.89(6)
N3 C15 1.348(5)
N3 C11 1.360(5)
O2 H16 0.85(5)
O2 H17 0.96(7)
C6 C7 1.389(5)
C6 C5 1.476(5)
C5 C4 1.387(5)
C11 C12 1.384(5)
C11 C10 1.482(5)
C10 C9 1.394(5)
C4 C3 1.391(6)
C4 H2 0.99(4)
C14 C13 1.379(6)
C14 C15 1.386(6)
C14 H10 0.95(4)
C8 C9 1.375(6)
C8 C7 1.399(6)
C8 H6 0.97(4)
C1 C2 1.387(6)
C1 H4 0.99(4)
C12 C13 1.390(6)
C12 H8 0.98(5)
C3 C2 1.387(6)
C3 H1 0.97(4)
C2 H3 1.00(4)
C13 H9 0.98(4)
C7 H5 0.94(4)
C9 H7 0.98(5)
C15 H11 1.00(4)
O3 H12 0.96(5)
O3 H13 0.82(6)
